data_2202139
loop_
_publ_author_name
'Mehmet Akkurt'
'Sema \"Ozt\"urk'
'Hasan K\"u\,c\"ukbay'
'Na\'if Okuyucu'
'Hoong-Kun Fun'

_publ_section_title
;
 3,3'-Bis(3-cyanopropyl)-1,1'-propylenedi(benzimidazolium) dichloride
 dihydrate
;
_journal_issue 6
_journal_name_full 'Acta Crystallographica Section E'
_journal_page_first o786
_journal_page_last o788
_journal_paper_doi 10.1107/S1600536803009851
_journal_volume 59
_journal_year 2003
_chemical_formula_iupac 'C25 H28 N6 2+, 2Cl 1-, 2H2 O'
_chemical_formula_moiety 'C25 H28 N6 2+, 2Cl 1-, 2H2 O'
_chemical_formula_sum 'C25 H32 Cl2 N6 O2'
_chemical_formula_weight 519.47
_chemical_name_systematic
;
3,3'-Bis(3-cyanopropyl)-1,1'-propylenedi(benzimidazolium) dichloride dihyrate
;
_space_group_IT_number 2
_symmetry_cell_setting triclinic
_symmetry_space_group_name_Hall '-P 1'
_symmetry_space_group_name_H-M 'P -1'
_atom_sites_solution_hydrogens geom
_atom_sites_solution_primary direct
_atom_sites_solution_secondary difmap
_cell_angle_alpha 71.698(3)
_cell_angle_beta 75.434(3)
_cell_angle_gamma 63.279(2)
_cell_formula_units_Z 2
_cell_length_a 10.5530(17)
_cell_length_b 11.0533(18)
_cell_length_c 13.494(2)
_cell_measurement_reflns_used 8119
_cell_measurement_temperature 293
_cell_measurement_theta_max 28.30
_cell_measurement_theta_min 2.35
_cell_volume 1323.5(4)
_computing_cell_refinement 'SAINT (Siemens, 1996)'
_computing_data_collection 'SMART (Siemens, 1996)'
_computing_data_reduction SAINT
_computing_molecular_graphics 'ORTEP-3 for Windows (Farrugia, 1997)'
_computing_publication_material 'PLATON (Spek, 1990) and WinGX (Farrugia, 1999)'
_computing_structure_refinement 'SHELXL97 (Sheldrick, 1997)'
_computing_structure_solution 'SHELXS97 (Sheldrick, 1997)'
_diffrn_ambient_temperature 293
_diffrn_detector_area_resol_mean 8.33
_diffrn_measured_fraction_theta_full 0.930
_diffrn_measured_fraction_theta_max 0.930
_diffrn_measurement_device_type 'Siemens SMART CCD area-detector'
_diffrn_measurement_method \w
_diffrn_radiation_type MoK\a
_diffrn_radiation_wavelength 0.71073
_diffrn_reflns_av_R_equivalents 0.0260
_diffrn_reflns_av_sigmaI/netI 0.0446
_diffrn_reflns_limit_h_max 14
_diffrn_reflns_limit_h_min -13
_diffrn_reflns_limit_k_max 14
_diffrn_reflns_limit_k_min -14
_diffrn_reflns_limit_l_max 7
_diffrn_reflns_limit_l_min -17
_diffrn_reflns_number 8119
_diffrn_reflns_reduction_process ' ?'
_diffrn_reflns_theta_full 28.30
_diffrn_reflns_theta_max 28.30
_diffrn_reflns_theta_min 2.35
_diffrn_standards_decay_% <2
_exptl_absorpt_coefficient_mu 0.279
_exptl_absorpt_correction_T_max 0.936
_exptl_absorpt_correction_T_min 0.887
_exptl_absorpt_correction_type empirical
_exptl_absorpt_process_details '(SADABS; Sheldrick, 1996)'
_exptl_crystal_colour colorless
_exptl_crystal_density_diffrn 1.304
_exptl_crystal_density_method 'not measured'
_exptl_crystal_description slab
_exptl_crystal_F_000 548
_exptl_crystal_size_max 0.44
_exptl_crystal_size_mid 0.26
_exptl_crystal_size_min 0.24
_refine_diff_density_max 0.485
_refine_diff_density_min -0.295
_refine_ls_extinction_method none
_refine_ls_goodness_of_fit_ref 1.001
_refine_ls_hydrogen_treatment noref
_refine_ls_matrix_type full
_refine_ls_number_parameters 316
_refine_ls_number_reflns 6112
_refine_ls_number_restraints 0
_refine_ls_restrained_S_all 1.001
_refine_ls_R_factor_all 0.0658
_refine_ls_R_factor_gt 0.0486
_refine_ls_shift/su_max 0.001
_refine_ls_shift/su_mean 0.000
_refine_ls_structure_factor_coef Fsqd
_refine_ls_weighting_details 'calc w = 1/[\s^2^(Fo^2^)+(0.0902P)^2^+0.219P] where P = (Fo^2^+2Fc^2^)/3'
_refine_ls_weighting_scheme calc
_refine_ls_wR_factor_gt 0.1378
_refine_ls_wR_factor_ref 0.1536
_reflns_number_gt 4561
_reflns_number_total 6112
_reflns_threshold_expression I>2\s(I)
_cod_data_source_file ob6244.cif
_cod_data_source_block I
_cod_depositor_comments
;
The following automatic conversions were performed:
'_symmetry_cell_setting' value 'Triclinic' changed to 'triclinic'
according to '/home/saulius/struct/CIF-dictionaries/cif_core.dic'
dictionary named 'cif_core.dic' version 2.4.1 from 2010-06-29.

Automatic conversion script
Id: cif_fix_enum 1527 2010-12-29 10:47:43Z saulius 

The following automatic conversions were performed:

'_symmetry_cell_setting' value 'Triclinic' changed to 'triclinic'
according to /home/saulius/struct/CIF-dictionaries/cif_core.dic
dictionary named 'cif_core.dic' version 2.4.1 from 2010-06-29.

Automatic conversion script
Id: cif_fix_values 1715 2011-07-08 13:25:40Z adriana 
;
_cod_database_code 2202139

loop_
_symmetry_equiv_pos_as_xyz
x,y,z
-x,-y,-z

loop_
_atom_site_aniso_label
_atom_site_aniso_U_11
_atom_site_aniso_U_22
_atom_site_aniso_U_33
_atom_site_aniso_U_12
_atom_site_aniso_U_13
_atom_site_aniso_U_23
N1 0.0386(7) 0.0476(8) 0.0452(8) -0.0178(6) -0.0032(6) -0.0157(7)
N2 0.0392(7) 0.0371(7) 0.0367(7) -0.0149(6) -0.0007(5) -0.0110(5)
N3 0.0462(8) 0.0489(9) 0.0370(8) -0.0140(7) -0.0026(6) -0.0148(6)
N4 0.0462(8) 0.0450(8) 0.0389(8) -0.0119(7) -0.0038(6) -0.0113(6)
N5 0.0702(13) 0.1110(19) 0.0733(14) -0.0255(13) -0.0224(11) -0.0252(13)
N6 0.132(2) 0.0833(17) 0.0934(19) -0.0559(17) -0.0077(16) -0.0208(14)
C1 0.0439(9) 0.0441(9) 0.0434(9) -0.0207(7) -0.0007(7) -0.0153(7)
C2 0.0442(9) 0.0423(9) 0.0337(8) -0.0166(7) -0.0011(7) -0.0121(7)
C3 0.0564(11) 0.0435(10) 0.0399(9) -0.0107(8) -0.0032(8) -0.0101(8)
C4 0.0839(15) 0.0389(10) 0.0458(11) -0.0237(10) 0.0022(10) -0.0099(8)
C5 0.0772(14) 0.0570(12) 0.0513(11) -0.0420(11) 0.0083(10) -0.0185(9)
C6 0.0503(10) 0.0546(11) 0.0453(10) -0.0285(8) 0.0026(8) -0.0177(8)
C7 0.0431(8) 0.0398(8) 0.0302(8) -0.0176(7) 0.0004(6) -0.0111(6)
C8 0.0425(9) 0.0419(9) 0.0380(9) -0.0113(7) -0.0043(7) -0.0076(7)
C9 0.0414(9) 0.0453(9) 0.0418(9) -0.0122(7) -0.0026(7) -0.0116(7)
C10 0.0469(10) 0.0741(14) 0.0442(10) -0.0242(10) 0.0027(8) -0.0234(9)
C11 0.0474(10) 0.0471(10) 0.0409(9) -0.0141(8) -0.0056(7) -0.0140(8)
C12 0.0499(10) 0.0347(8) 0.0387(9) -0.0105(7) -0.0063(7) -0.0076(7)
C13 0.0627(11) 0.0444(10) 0.0381(9) -0.0147(8) -0.0025(8) -0.0088(8)
C14 0.0824(15) 0.0489(11) 0.0382(10) -0.0208(10) -0.0135(10) -0.0069(8)
C15 0.0695(13) 0.0509(11) 0.0483(11) -0.0207(10) -0.0217(10) -0.0033(9)
C16 0.0533(10) 0.0504(11) 0.0482(10) -0.0163(9) -0.0097(8) -0.0093(8)
C17 0.0515(10) 0.0382(9) 0.0369(9) -0.0126(7) -0.0058(7) -0.0093(7)
C18 0.0404(9) 0.0645(12) 0.0544(11) -0.0222(9) -0.0022(8) -0.0182(9)
C19 0.0436(9) 0.0446(10) 0.0521(10) -0.0178(8) -0.0080(8) -0.0076(8)
C20 0.0440(9) 0.0537(11) 0.0533(11) -0.0188(8) -0.0104(8) -0.0047(9)
C21 0.0445(10) 0.0598(12) 0.0605(13) -0.0168(9) -0.0122(9) -0.0055(10)
C22 0.0465(10) 0.0530(11) 0.0535(11) -0.0109(8) -0.0035(8) -0.0125(9)
C23 0.0511(11) 0.0640(13) 0.0496(11) -0.0178(9) -0.0018(9) -0.0125(9)
C24 0.0686(14) 0.0659(14) 0.0546(12) -0.0161(11) -0.0073(10) -0.0131(10)
C25 0.0903(18) 0.0600(14) 0.0698(16) -0.0240(13) -0.0191(13) -0.0141(12)
O1W 0.0837(13) 0.1035(15) 0.0932(14) -0.0528(12) -0.0186(10) 0.0064(11)
O2W 0.0645(10) 0.1148(15) 0.0659(10) -0.0362(10) -0.0095(8) -0.0285(10)
Cl1 0.0528(3) 0.0554(3) 0.0500(3) -0.0148(2) -0.0069(2) -0.0081(2)
Cl2 0.0503(3) 0.0738(4) 0.0573(3) -0.0211(3) -0.0040(2) -0.0131(3)

loop_
_atom_site_label
_atom_site_fract_x
_atom_site_fract_y
_atom_site_fract_z
_atom_site_U_iso_or_equiv
_atom_site_thermal_displace_type
_atom_site_calc_flag
_atom_site_refinement_flags
_atom_site_occupancy
_atom_site_type_symbol
N1 -0.10057(15) 0.90031(16) 0.38903(12) 0.0428(4) Uani . . 1.000 N
N2 0.12677(15) 0.78637(14) 0.40517(11) 0.0381(4) Uani . . 1.000 N
N3 0.44189(16) 0.66596(16) 0.14148(11) 0.0454(5) Uani . . 1.000 N
N4 0.64901(16) 0.63512(16) 0.04270(12) 0.0458(5) Uani . . 1.000 N
N5 -0.5325(3) 0.9738(3) 0.13791(19) 0.0855(9) Uani . . 1.000 N
N6 0.9234(3) 1.0061(3) -0.1195(2) 0.0994(11) Uani . . 1.000 N
C1 0.00551(18) 0.77514(19) 0.40884(14) 0.0423(5) Uani . . 1.000 C
C2 -0.04630(18) 1.00040(18) 0.37090(13) 0.0404(5) Uani . . 1.000 C
C3 -0.1118(2) 1.1449(2) 0.34932(15) 0.0508(6) Uani . . 1.000 C
C4 -0.0243(3) 1.2126(2) 0.33849(16) 0.0587(7) Uani . . 1.000 C
C5 0.1207(3) 1.1391(2) 0.35091(17) 0.0579(7) Uani . . 1.000 C
C6 0.1852(2) 0.9955(2) 0.37441(15) 0.0474(6) Uani . . 1.000 C
C7 0.09840(17) 0.92759(17) 0.38247(12) 0.0376(5) Uani . . 1.000 C
C8 0.26509(18) 0.66833(19) 0.42543(14) 0.0436(5) Uani . . 1.000 C
C9 0.37953(19) 0.6643(2) 0.33081(14) 0.0451(5) Uani . . 1.000 C
C10 0.3302(2) 0.6716(3) 0.23348(15) 0.0544(7) Uani . . 1.000 C
C11 0.57801(19) 0.64014(19) 0.13959(14) 0.0461(6) Uani . . 1.000 C
C12 0.55243(19) 0.65813(18) -0.02259(14) 0.0438(5) Uani . . 1.000 C
C13 0.5707(2) 0.6571(2) -0.12813(15) 0.0521(6) Uani . . 1.000 C
C14 0.4503(3) 0.6809(2) -0.16688(16) 0.0584(7) Uani . . 1.000 C
C15 0.3173(3) 0.7048(2) -0.10379(16) 0.0569(7) Uani . . 1.000 C
C16 0.2997(2) 0.7041(2) 0.00100(16) 0.0524(6) Uani . . 1.000 C
C17 0.4208(2) 0.67908(18) 0.04035(14) 0.0442(5) Uani . . 1.000 C
C18 -0.2516(2) 0.9283(2) 0.39298(16) 0.0524(6) Uani . . 1.000 C
C19 -0.28770(19) 0.9430(2) 0.28764(15) 0.0473(6) Uani . . 1.000 C
C20 -0.4482(2) 0.9799(2) 0.30018(16) 0.0518(6) Uani . . 1.000 C
C21 -0.4950(2) 0.9783(2) 0.20819(18) 0.0577(7) Uani . . 1.000 C
C22 0.8033(2) 0.5998(2) 0.01247(17) 0.0551(6) Uani . . 1.000 C
C23 0.8401(2) 0.7197(2) -0.05698(17) 0.0581(7) Uani . . 1.000 C
C24 0.8160(3) 0.8273(3) 0.00065(19) 0.0677(8) Uani . . 1.000 C
C25 0.8761(3) 0.9285(3) -0.0660(2) 0.0743(9) Uani . . 1.000 C
O1W 0.1555(2) 0.4021(2) 0.43591(17) 0.0937(8) Uani . . 1.000 O
O2W 0.27927(19) 0.4026(2) 0.67187(14) 0.0796(7) Uani . . 1.000 O
Cl1 0.48420(5) 0.27915(5) 0.45865(4) 0.0565(2) Uani . . 1.000 Cl
Cl2 0.03459(5) 0.56589(6) 0.21851(4) 0.0632(2) Uani . . 1.000 Cl
H1A -0.00386 0.69135 0.42327 0.0508 Uiso . . 1.000 H
H3A -0.20871 1.19339 0.34255 0.0609 Uiso . . 1.000 H
H4A -0.06304 1.30938 0.32254 0.0705 Uiso . . 1.000 H
H5A 0.17553 1.18870 0.34306 0.0694 Uiso . . 1.000 H
H6A 0.28116 0.94699 0.38427 0.0569 Uiso . . 1.000 H
H8A 0.25178 0.58210 0.44535 0.0524 Uiso . . 1.000 H
H8B 0.29746 0.67455 0.48416 0.0524 Uiso . . 1.000 H
H9A 0.40565 0.74190 0.31867 0.0541 Uiso . . 1.000 H
H9B 0.46412 0.57892 0.34565 0.0541 Uiso . . 1.000 H
H10A 0.30297 0.59458 0.24597 0.0653 Uiso . . 1.000 H
H10B 0.24627 0.75743 0.21823 0.0653 Uiso . . 1.000 H
H11A 0.61855 0.62729 0.19782 0.0553 Uiso . . 1.000 H
H13A 0.65870 0.64124 -0.17002 0.0625 Uiso . . 1.000 H
H14A 0.45750 0.68109 -0.23705 0.0701 Uiso . . 1.000 H
H15A 0.23886 0.72154 -0.13363 0.0683 Uiso . . 1.000 H
H16A 0.21172 0.71951 0.04291 0.0628 Uiso . . 1.000 H
H18A -0.31169 1.01338 0.41686 0.0628 Uiso . . 1.000 H
H18B -0.27216 0.85289 0.44370 0.0628 Uiso . . 1.000 H
H19A -0.23352 0.85635 0.26498 0.0568 Uiso . . 1.000 H
H19B -0.26433 1.01579 0.23531 0.0568 Uiso . . 1.000 H
H20A -0.47182 0.91431 0.36050 0.0622 Uiso . . 1.000 H
H20B -0.50042 1.07193 0.31449 0.0622 Uiso . . 1.000 H
H22A 0.84356 0.52512 -0.02411 0.0662 Uiso . . 1.000 H
H22B 0.84836 0.56515 0.07593 0.0662 Uiso . . 1.000 H
H23A 0.93980 0.68325 -0.08719 0.0698 Uiso . . 1.000 H
H23B 0.78259 0.76478 -0.11446 0.0698 Uiso . . 1.000 H
H24A 0.71417 0.87611 0.02031 0.0812 Uiso . . 1.000 H
H24B 0.86082 0.78109 0.06461 0.0812 Uiso . . 1.000 H
H201 0.26466 0.36535 0.42204 0.1406 Uiso . . 1.000 H
H202 0.12206 0.44395 0.35934 0.1406 Uiso . . 1.000 H
H101 0.18699 0.41937 0.68584 0.1194 Uiso . . 1.000 H
H102 0.31819 0.38347 0.60184 0.1194 Uiso . . 1.000 H

loop_
_atom_type_symbol
_atom_type_description
_atom_type_scat_dispersion_real
_atom_type_scat_dispersion_imag
_atom_type_scat_source
O O 0.0106 0.0060 'International Tables Vol C Tables 4.2.6.8 and 6.1.1.4'
N N 0.0061 0.0033 'International Tables Vol C Tables 4.2.6.8 and 6.1.1.4'
Cl Cl 0.1484 0.1585 'International Tables Vol C Tables 4.2.6.8 and 6.1.1.4'
H H 0.0000 0.0000 'International Tables Vol C Tables 4.2.6.8 and 6.1.1.4'
C C 0.0033 0.0016 'International Tables Vol C Tables 4.2.6.8 and 6.1.1.4'

loop_
_geom_angle_atom_site_label_1
_geom_angle_atom_site_label_2
_geom_angle_atom_site_label_3
_geom_angle
_geom_angle_publ_flag
H201 O1W H202 104.58 no
H101 O2W H102 110.73 no
C1 N1 C2 108.45(17) ?
C2 N1 C18 125.72(16) ?
C1 N1 C18 125.71(17) ?
C1 N2 C8 125.06(16) ?
C7 N2 C8 126.78(17) ?
C1 N2 C7 108.13(16) ?
C11 N3 C17 108.14(16) ?
C10 N3 C11 127.98(16) ?
C10 N3 C17 123.77(19) ?
C12 N4 C22 126.18(16) ?
C11 N4 C12 107.58(18) ?
C11 N4 C22 126.05(18) ?
N1 C1 N2 110.52(17) ?
C3 C2 C7 122.05(19) no
N1 C2 C3 131.7(2) ?
N1 C2 C7 106.25(16) ?
C2 C3 C4 116.1(2) no
C3 C4 C5 121.7(2) no
C4 C5 C6 122.3(3) no
C5 C6 C7 116.1(2) no
N2 C7 C6 131.51(18) ?
N2 C7 C2 106.65(17) ?
C2 C7 C6 121.81(17) no
N2 C8 C9 112.83(15) ?
C8 C9 C10 112.06(19) no
N3 C10 C9 112.2(2) ?
N3 C11 N4 110.91(17) ?
N4 C12 C17 106.53(16) ?
N4 C12 C13 131.7(2) ?
C13 C12 C17 121.7(2) no
C12 C13 C14 115.9(2) no
C13 C14 C15 122.1(2) no
C14 C15 C16 121.9(3) no
C15 C16 C17 116.1(2) no
N3 C17 C16 130.97(19) ?
C12 C17 C16 122.18(18) no
N3 C17 C12 106.83(19) ?
N1 C18 C19 112.35(17) ?
C18 C19 C20 107.52(17) ?
C19 C20 C21 113.57(18) ?
N5 C21 C20 178.0(3) ?
N4 C22 C23 114.46(17) ?
C22 C23 C24 113.54(19) ?
C23 C24 C25 110.9(2) ?
N6 C25 C24 178.7(3) ?
N2 C1 H1A 124.75 no
N1 C1 H1A 124.74 no
C4 C3 H3A 121.92 no
C2 C3 H3A 121.99 no
C3 C4 H4A 119.11 no
C5 C4 H4A 119.20 no
C6 C5 H5A 118.88 no
C4 C5 H5A 118.86 no
C5 C6 H6A 121.96 no
C7 C6 H6A 121.96 no
N2 C8 H8B 109.02 no
N2 C8 H8A 109.02 no
H8A C8 H8B 107.79 no
C9 C8 H8A 109.03 no
C9 C8 H8B 109.01 no
C8 C9 H9A 109.21 no
C10 C9 H9B 109.18 no
C8 C9 H9B 109.19 no
C10 C9 H9A 109.20 no
H9A C9 H9B 107.91 no
C9 C10 H10A 109.15 no
C9 C10 H10B 109.17 no
N3 C10 H10B 109.17 no
N3 C10 H10A 109.14 no
H10A C10 H10B 107.88 no
N4 C11 H11A 124.54 no
N3 C11 H11A 124.54 no
C14 C13 H13A 122.00 no
C12 C13 H13A 122.05 no
C15 C14 H14A 118.94 no
C13 C14 H14A 118.93 no
C14 C15 H15A 119.04 no
C16 C15 H15A 119.06 no
C15 C16 H16A 121.93 no
C17 C16 H16A 121.97 no
C19 C18 H18A 109.14 no
C19 C18 H18B 109.20 no
H18A C18 H18B 107.88 no
N1 C18 H18B 109.11 no
N1 C18 H18A 109.06 no
C20 C19 H19A 110.17 no
C18 C19 H19A 110.19 no
C18 C19 H19B 110.25 no
H19A C19 H19B 108.49 no
C20 C19 H19B 110.22 no
C19 C20 H20B 108.79 no
C19 C20 H20A 108.84 no
H20A C20 H20B 107.71 no
C21 C20 H20A 108.90 no
C21 C20 H20B 108.88 no
C23 C22 H22A 108.62 no
C23 C22 H22B 108.62 no
H22A C22 H22B 107.59 no
N4 C22 H22A 108.68 no
N4 C22 H22B 108.66 no
C24 C23 H23A 108.81 no
C22 C23 H23A 108.87 no
C22 C23 H23B 108.90 no
H23A C23 H23B 107.70 no
C24 C23 H23B 108.87 no
C23 C24 H24B 109.47 no
C23 C24 H24A 109.42 no
H24A C24 H24B 108.04 no
C25 C24 H24A 109.45 no
C25 C24 H24B 109.46 no

loop_
_geom_bond_atom_site_label_1
_geom_bond_atom_site_label_2
_geom_bond_site_symmetry_1
_geom_bond_site_symmetry_2
_geom_bond_distance
_geom_bond_publ_flag
O1W H202 . . 1.0689 no
O1W H201 . . 1.0225 no
O2W H102 . . 0.9791 no
O2W H101 . . 0.8863 no
N1 C2 . . 1.393(3) yes
N1 C18 . . 1.471(3) yes
N1 C1 . . 1.328(3) yes
N2 C8 . . 1.474(3) yes
N2 C7 . . 1.395(2) yes
N2 C1 . . 1.328(3) yes
N3 C11 . . 1.328(3) yes
N3 C17 . . 1.390(2) yes
N3 C10 . . 1.477(3) yes
N4 C11 . . 1.338(2) yes
N4 C12 . . 1.399(3) yes
N4 C22 . . 1.471(3) yes
N5 C21 . . 1.138(4) yes
N6 C25 . . 1.149(4) yes
C2 C3 . . 1.389(3) no
C2 C7 . . 1.393(3) no
C3 C4 . . 1.385(4) no
C4 C5 . . 1.398(4) no
C5 C6 . . 1.380(3) no
C6 C7 . . 1.390(3) no
C8 C9 . . 1.517(3) yes
C9 C10 . . 1.497(3) yes
C12 C13 . . 1.391(3) no
C12 C17 . . 1.395(3) no
C13 C14 . . 1.380(4) no
C14 C15 . . 1.404(4) no
C15 C16 . . 1.377(3) no
C16 C17 . . 1.387(3) no
C18 C19 . . 1.505(3) yes
C19 C20 . . 1.530(3) yes
C20 C21 . . 1.454(3) yes
C22 C23 . . 1.512(3) yes
C23 C24 . . 1.514(4) yes
C24 C25 . . 1.477(4) yes
C1 H1A . . 0.9300 no
C3 H3A . . 0.9300 no
C4 H4A . . 0.9296 no
C5 H5A . . 0.9298 no
C6 H6A . . 0.9302 no
C8 H8A . . 0.9700 no
C8 H8B . . 0.9700 no
C9 H9A . . 0.9696 no
C9 H9B . . 0.9702 no
C10 H10B . . 0.9697 no
C10 H10A . . 0.9702 no
C11 H11A . . 0.9300 no
C13 H13A . . 0.9298 no
C14 H14A . . 0.9301 no
C15 H15A . . 0.9299 no
C16 H16A . . 0.9301 no
C18 H18B . . 0.9695 no
C18 H18A . . 0.9704 no
C19 H19B . . 0.9700 no
C19 H19A . . 0.9702 no
C20 H20A . . 0.9696 no
C20 H20B . . 0.9703 no
C22 H22A . . 0.9698 no
C22 H22B . . 0.9701 no
C23 H23B . . 0.9697 no
C23 H23A . . 0.9704 no
C24 H24A . . 0.9702 no
C24 H24B . . 0.9699 no

loop_
_geom_contact_atom_site_label_1
_geom_contact_atom_site_label_2
_geom_contact_distance
_geom_contact_site_symmetry_2
_geom_contact_publ_flag
Cl1 O2W 3.391(2) . no
Cl1 O1W 3.163(2) . no
Cl2 O1W 3.159(2) . no
Cl2 O2W 3.178(2) 2_566 no
Cl1 H8A 3.1175 . no
Cl1 H102 2.4520 . no
Cl1 H9B 3.1156 . no
Cl1 H18A 2.8856 1_645 no
Cl1 H3A 3.0776 1_645 no
Cl1 H18B 3.0199 2_566 no
Cl1 H201 2.1942 . no
Cl1 H20A 2.7127 2_566 no
Cl1 H14A 2.8295 2_665 no
Cl1 H8B 2.8930 2_666 no
Cl2 H22B 3.0806 1_455 no
Cl2 H24B 2.8678 1_455 no
Cl2 H10A 3.1094 . no
Cl2 H101 2.3306 2_566 no
Cl2 H202 2.1059 . no
Cl2 H13A 3.0590 2_665 no
Cl2 H22A 2.8886 2_665 no
O1W Cl1 3.163(2) . no
O1W C1 3.121(3) 2_566 no
O1W Cl2 3.159(2) . no
O2W Cl2 3.178(2) 2_566 no
O2W Cl1 3.391(2) . no
O2W C11 3.082(3) 2_666 no
O2W C9 3.327(3) 2_666 no
O1W H5A 2.9074 1_545 no
O1W H1A 2.8365 . no
O1W H18B 2.6662 2_566 no
O1W H8A 2.6550 . no
O1W H1A 2.4419 2_566 no
O2W H11A 2.1523 2_666 no
O2W H9B 2.7525 2_666 no
N1 C5 3.361(3) 2_576 no
N2 C4 3.357(3) 2_576 no
N3 C14 3.400(3) 2_665 no
N5 C11 3.325(4) 1_455 no
N5 C24 3.405(5) 2_575 no
N6 C7 3.436(3) 2_675 no
N6 C2 3.324(3) 2_675 no
N2 H10B 2.5690 . no
N4 H24A 2.9490 . no
N5 H24A 2.8214 2_575 no
N5 H24A 2.6327 1_455 no
N5 H23B 2.8987 2_575 no
N6 H10B 2.5723 2_675 no
C1 C5 3.436(3) 2_576 no
C1 O1W 3.121(3) 2_566 no
C1 C4 3.512(3) 2_576 no
C1 C10 3.570(3) . no
C2 N6 3.324(3) 2_675 no
C2 C7 3.516(2) 2_576 no
C2 C6 3.386(3) 2_576 no
C3 C6 3.592(3) 2_576 no
C3 C7 3.478(3) 2_576 no
C4 C1 3.512(3) 2_576 no
C4 N2 3.357(3) 2_576 no
C5 C1 3.436(3) 2_576 no
C5 N1 3.361(3) 2_576 no
C6 C2 3.386(3) 2_576 no
C6 C21 3.513(3) 1_655 no
C6 C9 3.457(3) . no
C6 C3 3.592(3) 2_576 no
C7 N6 3.436(3) 2_675 no
C7 C10 3.593(3) . no
C7 C3 3.478(3) 2_576 no
C7 C2 3.516(2) 2_576 no
C9 C6 3.457(3) . no
C9 O2W 3.327(3) 2_666 no
C10 C7 3.593(3) . no
C10 C1 3.570(3) . no
C11 O2W 3.082(3) 2_666 no
C11 C14 3.591(3) 2_665 no
C11 N5 3.325(4) 1_655 no
C12 C16 3.525(3) 2_665 no
C12 C15 3.580(3) 2_665 no
C13 C17 3.494(3) 2_665 no
C13 C21 3.585(3) 2_575 no
C13 C16 3.567(3) 2_665 no
C14 C17 3.554(3) 2_665 no
C14 C11 3.591(3) 2_665 no
C14 N3 3.400(3) 2_665 no
C15 C12 3.580(3) 2_665 no
C16 C12 3.525(3) 2_665 no
C16 C13 3.567(3) 2_665 no
C17 C14 3.554(3) 2_665 no
C17 C13 3.494(3) 2_665 no
C21 C6 3.513(3) 1_455 no
C21 C13 3.585(3) 2_575 no
C24 N5 3.405(5) 2_575 no
C3 H18A 2.8900 . no
C5 H23B 3.0917 2_675 no
C6 H9A 2.9009 . no
C7 H10B 3.0205 . no
C7 H9A 3.0312 . no
C8 H6A 3.0286 . no
C9 H6A 3.0795 . no
C9 H11A 2.6470 . no
C10 H16A 2.9365 . no
C11 H9B 2.7391 . no
C11 H9A 2.8407 . no
C12 H23B 2.9947 . no
C13 H23B 3.0314 . no
C13 H22A 3.0593 . no
C14 H20B 3.0105 2_575 no
C14 H19B 2.9990 2_575 no
C15 H19B 2.9162 2_575 no
C16 H10B 3.0353 . no
C18 H3A 3.0065 . no
C20 H6A 2.9363 1_455 no
C21 H6A 2.9565 1_455 no
C21 H9A 3.0628 1_455 no
C21 H24A 3.0524 1_455 no
C22 H13A 3.0258 . no
H1A O1W 2.8365 . no
H1A O1W 2.4419 2_566 no
H1A H18B 2.5789 . no
H1A H8A 2.4645 . no
H3A H18A 2.5077 . no
H3A Cl1 3.0776 1_465 no
H3A C18 3.0065 . no
H5A O1W 2.9074 1_565 no
H6A C9 3.0795 . no
H6A C20 2.9363 1_655 no
H6A C21 2.9565 1_655 no
H6A C8 3.0286 . no
H6A H9A 2.3760 . no
H6A H20A 2.4154 1_655 no
H8A Cl1 3.1175 . no
H8A H201 2.4528 . no
H8A O1W 2.6550 . no
H8A H1A 2.4645 . no
H8A H102 2.4939 . no
H8A H10A 2.5792 . no
H8B Cl1 2.8930 2_666 no
H9A H6A 2.3760 . no
H9A C11 2.8407 . no
H9A C21 3.0628 1_655 no
H9A C6 2.9009 . no
H9A C7 3.0312 . no
H9A H11A 2.4914 . no
H9B Cl1 3.1156 . no
H9B O2W 2.7525 2_666 no
H9B C11 2.7391 . no
H9B H11A 2.3237 . no
H10A H8A 2.5792 . no
H10A Cl2 3.1094 . no
H10B N2 2.5690 . no
H10B C7 3.0205 . no
H10B N6 2.5723 2_675 no
H10B C16 3.0353 . no
H11A H22B 2.5027 . no
H11A H9B 2.3237 . no
H11A H9A 2.4914 . no
H11A C9 2.6470 . no
H11A O2W 2.1523 2_666 no
H13A C22 3.0258 . no
H13A Cl2 3.0590 2_665 no
H14A Cl1 2.8295 2_665 no
H16A C10 2.9365 . no
H18A H3A 2.5077 . no
H18A Cl1 2.8856 1_465 no
H18A C3 2.8900 . no
H18A H20B 2.4407 . no
H18B O1W 2.6662 2_566 no
H18B Cl1 3.0199 2_566 no
H18B H201 2.5026 2_566 no
H18B H1A 2.5789 . no
H18B H20A 2.3634 . no
H19B C14 2.9990 2_575 no
H19B C15 2.9162 2_575 no
H20A H18B 2.3634 . no
H20A H6A 2.4154 1_455 no
H20A Cl1 2.7127 2_566 no
H20B H18A 2.4407 . no
H20B C14 3.0105 2_575 no
H22A Cl2 2.8886 2_665 no
H22A C13 3.0593 . no
H22B H24B 2.4043 . no
H22B H11A 2.5027 . no
H22B Cl2 3.0806 1_655 no
H23B C5 3.0917 2_675 no
H23B C12 2.9947 . no
H23B C13 3.0314 . no
H23B N5 2.8987 2_575 no
H24A N5 2.6327 1_655 no
H24A C21 3.0524 1_655 no
H24A N5 2.8214 2_575 no
H24A N4 2.9490 . no
H24B Cl2 2.8678 1_655 no
H24B H22B 2.4043 . no
H101 Cl2 2.3306 2_566 no
H102 Cl1 2.4520 . no
H102 H8A 2.4939 . no
H201 H18B 2.5026 2_566 no
H201 Cl1 2.1942 . no
H201 H8A 2.4528 . no
H202 Cl2 2.1059 . no

loop_
_geom_hbond_atom_site_label_D
_geom_hbond_atom_site_label_H
_geom_hbond_atom_site_label_A
_geom_hbond_site_symmetry_A
_geom_hbond_distance_DH
_geom_hbond_distance_HA
_geom_hbond_distance_DA
_geom_hbond_angle_DHA
_geom_hbond_publ_flag
O2W H101 Cl2 2_566 0.89 2.33 3.178(2) 160 yes
O2W H102 Cl1 . 0.98 2.45 3.391(2) 161 yes
O1W H201 Cl1 . 1.02 2.19 3.163(2) 158 yes
O1W H202 Cl2 . 1.07 2.11 3.159(2) 168 yes
C1 H1A O1W 2_566 0.93 2.44 3.121(3) 130 yes
C10 H10B N2 . 0.97 2.57 2.912(3) 101 yes
C10 H10B N6 2_675 0.97 2.57 3.503(4) 161 yes
C11 H11A O2W 2_666 0.93 2.15 3.082(3) 178 yes
C14 H14A Cl1 2_665 0.93 2.83 3.740(2) 166 yes
C20 H20A Cl1 2_566 0.97 2.71 3.666(2) 168 yes

loop_
_geom_torsion_atom_site_label_1
_geom_torsion_atom_site_label_2
_geom_torsion_atom_site_label_3
_geom_torsion_atom_site_label_4
_geom_torsion
_geom_torsion_publ_flag
C2 N1 C1 N2 0.2(2) no
C18 N1 C1 N2 -175.88(16) no
C1 N1 C2 C3 -178.39(19) no
C1 N1 C2 C7 -0.79(19) no
C18 N1 C2 C3 -2.3(3) no
C18 N1 C2 C7 175.24(16) no
C1 N1 C18 C19 -92.4(2) no
C2 N1 C18 C19 92.2(2) no
C7 N2 C1 N1 0.6(2) no
C8 N2 C1 N1 178.67(15) no
C1 N2 C7 C2 -1.03(18) no
C1 N2 C7 C6 176.84(18) no
C8 N2 C7 C2 -179.11(15) no
C8 N2 C7 C6 -1.2(3) no
C1 N2 C8 C9 118.3(2) no
C7 N2 C8 C9 -63.9(2) yes
C11 N3 C10 C9 8.3(3) no
C17 N3 C10 C9 -176.08(18) yes
C10 N3 C11 N4 176.1(2) no
C17 N3 C11 N4 -0.1(2) no
C10 N3 C17 C12 -175.7(2) no
C10 N3 C17 C16 2.7(3) no
C11 N3 C17 C12 0.7(2) no
C11 N3 C17 C16 179.1(2) no
C12 N4 C11 N3 -0.5(2) no
C22 N4 C11 N3 -175.72(17) no
C11 N4 C12 C13 -176.4(2) no
C11 N4 C12 C17 0.9(2) no
C22 N4 C12 C13 -1.2(3) no
C22 N4 C12 C17 176.10(17) no
C11 N4 C22 C23 -111.9(2) no
C12 N4 C22 C23 73.8(2) no
N1 C2 C3 C4 178.15(18) no
C7 C2 C3 C4 0.9(3) no
N1 C2 C7 N2 1.10(18) no
N1 C2 C7 C6 -177.03(16) no
C3 C2 C7 C6 0.9(3) no
C3 C2 C7 N2 178.98(16) no
C2 C3 C4 C5 -1.3(3) no
C3 C4 C5 C6 0.1(3) no
C4 C5 C6 C7 1.6(3) no
C5 C6 C7 C2 -2.0(3) no
C5 C6 C7 N2 -179.64(18) no
N2 C8 C9 C10 -52.0(2) yes
C8 C9 C10 N3 -179.30(18) yes
N4 C12 C13 C14 178.2(2) no
C17 C12 C13 C14 1.3(3) no
N4 C12 C17 N3 -1.0(2) no
N4 C12 C17 C16 -179.53(18) no
C13 C12 C17 N3 176.65(17) no
C13 C12 C17 C16 -1.9(3) no
C12 C13 C14 C15 0.0(3) no
C13 C14 C15 C16 -0.8(3) no
C14 C15 C16 C17 0.3(3) no
C15 C16 C17 C12 1.1(3) no
C15 C16 C17 N3 -177.14(19) no
N1 C18 C19 C20 -176.83(16) no
C18 C19 C20 C21 -171.87(17) yes
N4 C22 C23 C24 72.7(3) no
C22 C23 C24 C25 170.5(2) yes

loop_
_cod_related_entry_id
_cod_related_entry_database
_cod_related_entry_code
1 ChemSpider 21131718
